data_1568277
loop_
_publ_author_name
'Bower, Jamey K.'
'Reese, Maxwell S.'
'Mazin, Ilia M.'
'Zarnitsa, Lina M.'
'Cypcar, Andrew D.'
'Moore, Curtis E.'
'Sokolov, Alexander Yu'
'Zhang, Shiyu'

_publ_section_title
;
 C(sp<sup>3</sup>)-H cyanation by a formal copper(iii) cyanide complex.
;
_journal_issue 5
_journal_name_full 'Chemical science'
_journal_page_first 1301
_journal_page_last 1307
_journal_paper_doi 10.1039/d2sc06573h
_journal_volume 14
_journal_year 2023
_chemical_formula_moiety 'C32 H37 Cu N4 O2, 3.153(C4 H8 O), 0.347(C5 H12)'
_chemical_formula_sum 'C46.35 H66.39 Cu N4 O5.15'
_chemical_formula_weight 825.57
_space_group_crystal_system monoclinic
_space_group_IT_number 14
_space_group_name_Hall '-P 2ybc'
_space_group_name_H-M_alt 'P 1 21/c 1'
_atom_sites_solution_hydrogens geom
_atom_sites_solution_primary dual
_atom_sites_solution_secondary difmap
_audit_block_doi 10.5517/ccdc.csd.cc2b9f9d
_audit_creation_date 2022-02-17
_audit_creation_method
;
Olex2 1.5-alpha
(compiled 2021.12.21 svn.raa29eb21 for OlexSys, GUI svn.r6440)
;
_audit_update_record
;
2022-02-22 deposited with the CCDC.	2023-01-06 downloaded from the CCDC.
;
_cell_angle_alpha 90
_cell_angle_beta 97.8870(10)
_cell_angle_gamma 90
_cell_formula_units_Z 4
_cell_length_a 13.0154(3)
_cell_length_b 15.4677(3)
_cell_length_c 22.5915(5)
_cell_measurement_reflns_used 9048
_cell_measurement_temperature 100.0
_cell_measurement_theta_max 68.276
_cell_measurement_theta_min 3.474
_cell_volume 4505.06(17)
_computing_cell_refinement 'SAINT V8.40B (Bruker, 2021)'
_computing_data_collection 'APEX3 v2019.1-0 (Bruker, 2019)'
_computing_data_reduction 'SAINT V8.40B (Bruker, 2021)'
_computing_molecular_graphics 'Olex2 1.5-alpha (Dolomanov et al., 2009)'
_computing_publication_material 'Olex2 1.5-alpha (Dolomanov et al., 2009)'
_computing_structure_refinement 'XL  (Sheldrick, 2008)'
_computing_structure_solution 'ShelXT (Sheldrick, 2015)'
_diffrn_ambient_temperature 100.0
_diffrn_detector 'Bruker Photon II area detector'
_diffrn_detector_area_resol_mean 10.5
_diffrn_detector_type 'CMOS area detector'
_diffrn_measured_fraction_theta_full 0.999
_diffrn_measured_fraction_theta_max 0.997
_diffrn_measurement_device 'Kappa Four-Circle Diffractometer'
_diffrn_measurement_device_type 'Bruker D8 Venture'
_diffrn_measurement_method '\w and \f scans'
_diffrn_radiation_monochromator 'Double Bounce Multilayer Mirrors'
_diffrn_radiation_probe x-ray
_diffrn_radiation_type CuK\a
_diffrn_radiation_wavelength 1.54178
_diffrn_radiation_xray_symbol K-L~3~
_diffrn_reflns_av_R_equivalents 0.0359
_diffrn_reflns_av_unetI/netI 0.0145
_diffrn_reflns_Laue_measured_fraction_full 0.999
_diffrn_reflns_Laue_measured_fraction_max 0.997
_diffrn_reflns_limit_h_max 15
_diffrn_reflns_limit_h_min -15
_diffrn_reflns_limit_k_max 18
_diffrn_reflns_limit_k_min -17
_diffrn_reflns_limit_l_max 27
_diffrn_reflns_limit_l_min -27
_diffrn_reflns_number 102731
_diffrn_reflns_point_group_measured_fraction_full 0.999
_diffrn_reflns_point_group_measured_fraction_max 0.997
_diffrn_reflns_theta_full 68.000
_diffrn_reflns_theta_max 68.409
_diffrn_reflns_theta_min 3.473
_diffrn_source 'microfocus sealed X-ray tube'
_diffrn_source_current 1.0
_diffrn_source_power 0.05
_diffrn_source_type 'Incoatec I\mus'
_diffrn_source_voltage 50.0
_diffrn_standards_number 0
_exptl_absorpt_coefficient_mu 1.060
_exptl_absorpt_correction_T_max 0.1665
_exptl_absorpt_correction_T_min 0.0657
_exptl_absorpt_correction_type multi-scan
_exptl_absorpt_process_details
;
SADABS-2016/2 (Bruker,2016/2) was used for absorption correction.
wR2(int) was 0.1106 before and 0.0587 after correction.
The Ratio of minimum to maximum transmission is 0.3946.
The \l/2 correction factor is Not present.
;
_exptl_crystal_colour 'Dark Blue'
_exptl_crystal_colour_modifier dark
_exptl_crystal_colour_primary blue
_exptl_crystal_density_diffrn 1.217
_exptl_crystal_description Plate
_exptl_crystal_F_000 1771
_exptl_crystal_size_max 0.271
_exptl_crystal_size_mid 0.254
_exptl_crystal_size_min 0.082
_refine_diff_density_max 0.478
_refine_diff_density_min -0.341
_refine_diff_density_rms 0.058
_refine_ls_extinction_method none
_refine_ls_goodness_of_fit_ref 1.061
_refine_ls_hydrogen_treatment constr
_refine_ls_matrix_type full
_refine_ls_number_parameters 626
_refine_ls_number_reflns 8262
_refine_ls_number_restraints 276
_refine_ls_restrained_S_all 1.087
_refine_ls_R_factor_all 0.0587
_refine_ls_R_factor_gt 0.0525
_refine_ls_shift/su_max 0.001
_refine_ls_shift/su_mean 0.000
_refine_ls_structure_factor_coef Fsqd
_refine_ls_weighting_details 'w=1/[\s^2^(Fo^2^)+(0.0761P)^2^+3.2881P] where P=(Fo^2^+2Fc^2^)/3'
_refine_ls_weighting_scheme calc
_refine_ls_wR_factor_gt 0.1399
_refine_ls_wR_factor_ref 0.1487
_reflns_Friedel_coverage 0.000
_reflns_number_gt 7280
_reflns_number_total 8262
_reflns_threshold_expression 'I > 2\s(I)'
_cod_data_source_file d2sc06573h2.cif
_cod_data_source_block Zhang_JKB323
_cod_depositor_comments
;
The following automatic conversions were performed:

data item '_diffrn_radiation_probe' value 'X-ray' was changed to
'x-ray' in accordance with the
/home/data/users/saulius/crontab/automatic-downloads/rss-feeds/RSC/lib/dictionaries/cif_core.dic
dictionary named 'cif_core.dic' version 2.4.2 last updated on
2011-04-26.

data item '_exptl_crystal_colour_modifier' value 'Dark' was changed
to 'dark' in accordance with the
/home/data/users/saulius/crontab/automatic-downloads/rss-feeds/RSC/lib/dictionaries/cif_core.dic
dictionary named 'cif_core.dic' version 2.4.2 last updated on
2011-04-26.

data item '_exptl_crystal_colour_primary' value 'Blue' was changed to
'blue' in accordance with the
/home/data/users/saulius/crontab/automatic-downloads/rss-feeds/RSC/lib/dictionaries/cif_core.dic
dictionary named 'cif_core.dic' version 2.4.2 last updated on
2011-04-26.

Automatic conversion script
Id: cif_fix_values 7556 2019-12-06 15:28:31Z antanas 

 Adding full bibliography for 1568276--1568277.cif.
;
_cod_database_code 1568277
_shelx_shelxl_version_number 2019/1
_shelx_space_group_comment
;
The symmetry employed for this shelxl refinement is uniquely defined
by the following loop, which should always be used as a source of
symmetry information in preference to the above space-group names.
They are only intended as comments.
;
_shelx_estimated_absorpt_t_max 0.918
_shelx_estimated_absorpt_t_min 0.762
_olex2_refinement_description
;
1. Fixed Uiso
 At 1.2 times of:
  All C(H) groups, All C(H,H) groups, All C(H,H,H,H) groups
 At 1.5 times of:
  All C(H,H,H) groups
2. Shared sites
{O3S, O3SB}
3. Restrained distances
 C13S-C14S = C15S-C14S = C15S-C16S = C16S-C17S
 1.54 with sigma of 0.02
 O2S-C8SB = O2S-C8S = O2S-C5S = O2S-C5SB = C5SB-C6S = C5S-C6S = C7S-C6S = C7S-
 C8SB = C7S-C8S
 1.5 with sigma of 0.02
 C18S-O4S
 1.54 with sigma of 0.02
 C21S-C20S
 1.45 with sigma of 0.02
 C19S-C18S
 1.54 with sigma of 0.02
 C20S-C19S
 1.54 with sigma of 0.02
 O4S-C21S
 1.45 with sigma of 0.02
 C15S-C13S
 2.54 with sigma of 0.02
 C16S-C14S
 2.54 with sigma of 0.02
 C15S-C17S
 2.54 with sigma of 0.02
 C19S-C21S
 2.4 with sigma of 0.02
 C20S-C18S
 2.4 with sigma of 0.02
4. Uiso/Uaniso restraints and constraints
Uanis(C8SB) = Uanis(C8S)
Uanis(C5S) = Uanis(C5SB)
Uanis(C9S) = Uanis(C9SB)
Uanis(O3S) = Uanis(O3SB)
Uanis(C12B) = Uanis(C12S)
Uanis(C12C) = Uanis(C10S)
Uanis(C11C) = Uanis(C10S)
Uanis(O3SC) = Uanis(O3SB)
Uanis(C10C) = Uanis(C11S)
Uanis(C10S) = Uanis(C11B)
Uanis(C10B) = Uanis(C10S)
Uanis(C3S) = Uanis(C3SB)
Uanis(C2SB) = Uanis(C2S)
Uanis(C14S) = Uanis(C20S)
Uanis(C15S) = Uanis(C21S)
5. Rigid body (RIGU) restrains
 O3S, C9S, C10S, C11S, C12S, C9SB, C10B, C11B
 with sigma for 1-2 distances of 0.002 and sigma for 1-3 distances of 0.002
 C13S, C14S, C15S, C16S
 with sigma for 1-2 distances of 0.002 and sigma for 1-3 distances of 0.002
 O3S, C9S, C10S, C11S, C12S, O3SB, C9SB, C10B, C11B, C12B, O3SC, C9SC, C10C,
 C11C, C12C
 with sigma for 1-2 distances of 0.002 and sigma for 1-3 distances of 0.002
 O1S, C1S, C4S, C2S, C3S, C2SB, C3SB
 with sigma for 1-2 distances of 0.002 and sigma for 1-3 distances of 0.002
 O4S, C18S, C19S, C20S, C21S, C13S, C14S, C15S, C16S, C17S
 with sigma for 1-2 distances of 0.0005 and sigma for 1-3 distances of 0.0005
6. Same fragment restrains
{O3S, C12S, C9S, C11S, C10S} sigma for 1-2: 0.02, 1-3: 0.02
{O3SB, C9SB, C12B, C10B, C11B} sigma for 1-2: 0.02, 1-3: 0.02
{O3SC, C9SC, C12C, C10C, C11C} sigma for 1-2: 0.02, 1-3: 0.02
as in
{O1S, C1S, C4S, C2S, C3S}
7. Others
 1*[Sof(O3S)+Sof(C12S)+Sof(H12A)+Sof(H12B)+Sof(C9S)+Sof(H9SA)+Sof(H9SB)+
 Sof(C11S)+Sof(H11A)+Sof(H11B)+Sof(C10S)+Sof(H10A)+Sof(H10B)]+1*[Sof(O3SB)+
 Sof(C9SB)+Sof(H9SC)+Sof(H9SD)+Sof(C12B)+Sof(H12C)+Sof(H12D)+Sof(C10B)+
 Sof(H10C)+Sof(H10D)+Sof(C11B)+Sof(H11C)+Sof(H11D)]+1*[Sof(O3SC)+Sof(C9SC)+
 Sof(H9SE)+Sof(H9SF)+Sof(C12C)+Sof(H12E)+Sof(H12F)+Sof(C10C)+Sof(H10E)+
 Sof(H10F)+Sof(C11C)+Sof(H11E)+Sof(H11F)]=1 with esd of 0
 Sof(H6SC)=Sof(H6SD)=Sof(H7SC)=Sof(H7SD)=Sof(C5SB)=Sof(H5SC)=Sof(H5SD)=
 Sof(C8SB)=Sof(H8SC)=Sof(H8SD)=1-FVAR(1)
 Sof(H6SA)=Sof(H6SB)=Sof(H7SA)=Sof(H7SB)=Sof(C5S)=Sof(H5SA)=Sof(H5SB)=Sof(C8S)=
 Sof(H8SA)=Sof(H8SB)=FVAR(1)
 Sof(O3S)=Sof(C12S)=Sof(H12A)=Sof(H12B)=Sof(C9S)=Sof(H9SA)=Sof(H9SB)=Sof(C11S)=
 Sof(H11A)=Sof(H11B)=Sof(C10S)=Sof(H10A)=Sof(H10B)=FVAR(2)
 Sof(O3SB)=Sof(C9SB)=Sof(H9SC)=Sof(H9SD)=Sof(C12B)=Sof(H12C)=Sof(H12D)=
 Sof(C10B)=Sof(H10C)=Sof(H10D)=Sof(C11B)=Sof(H11C)=Sof(H11D)=FVAR(3)
 Sof(O3SC)=Sof(C9SC)=Sof(H9SE)=Sof(H9SF)=Sof(C12C)=Sof(H12E)=Sof(H12F)=
 Sof(C10C)=Sof(H10E)=Sof(H10F)=Sof(C11C)=Sof(H11E)=Sof(H11F)=FVAR(4)
 Sof(H1SC)=Sof(H1SD)=Sof(H4SC)=Sof(H4SD)=Sof(C2SB)=Sof(H2SC)=Sof(H2SD)=
 Sof(C3SB)=Sof(H3SC)=Sof(H3SD)=1-FVAR(5)
 Sof(H1SA)=Sof(H1SB)=Sof(H4SA)=Sof(H4SB)=Sof(C2S)=Sof(H2SA)=Sof(H2SB)=Sof(C3S)=
 Sof(H3SA)=Sof(H3SB)=FVAR(5)
 Sof(O4S)=Sof(C18S)=Sof(H18A)=Sof(H18B)=Sof(C19S)=Sof(H19D)=Sof(H19E)=
 Sof(C20S)=Sof(H20D)=Sof(H20E)=Sof(C21S)=Sof(H21A)=Sof(H21B)=0.5*(1-FVAR(7))
 Sof(C13S)=Sof(H13A)=Sof(H13B)=Sof(H13C)=Sof(C14S)=Sof(H14A)=Sof(H14B)=
 Sof(C15S)=Sof(H15A)=Sof(H15B)=Sof(C16S)=Sof(H16D)=Sof(H16E)=Sof(C17S)=
 Sof(H17D)=Sof(H17E)=Sof(H17F)=0.5*FVAR(7)
8.a Ternary CH refined with riding coordinates:
 C15(H15), C18(H18), C27(H27), C30(H30)
8.b Secondary CH2 refined with riding coordinates:
 C1S(H1SA,H1SB), C1S(H1SC,H1SD), C4S(H4SA,H4SB), C4S(H4SC,H4SD), C2S(H2SA,
 H2SB), C3S(H3SA,H3SB), C2SB(H2SC,H2SD), C3SB(H3SC,H3SD), C6S(H6SA,H6SB),
 C6S(H6SC,H6SD), C7S(H7SA,H7SB), C7S(H7SC,H7SD), C5S(H5SA,H5SB), C8S(H8SA,H8SB),
  C5SB(H5SC,H5SD), C8SB(H8SC,H8SD), C12S(H12A,H12B), C9S(H9SA,H9SB), C11S(H11A,
 H11B), C10S(H10A,H10B), C9SB(H9SC,H9SD), C12B(H12C,H12D), C10B(H10C,H10D),
 C11B(H11C,H11D), C9SC(H9SE,H9SF), C12C(H12E,H12F), C10C(H10E,H10F), C11C(H11E,
 H11F), C18S(H18A,H18B), C19S(H19D,H19E), C20S(H20D,H20E), C21S(H21A,H21B),
 C14S(H14A,H14B), C15S(H15A,H15B), C16S(H16D,H16E)
8.c Aromatic/amide H refined with riding coordinates:
 C4(H4), C5(H5), C6(H6), C11(H11), C12(H12), C13(H13), C23(H23), C24(H24),
 C25(H25)
8.d Idealised Me refined as rotating group:
 C16(H16A,H16B,H16C), C17(H17A,H17B,H17C), C19(H19A,H19B,H19C), C20(H20A,H20B,
 H20C), C28(H28A,H28B,H28C), C29(H29A,H29B,H29C), C31(H31A,H31B,H31C), C32(H32A,
 H32B,H32C), C13S(H13A,H13B,H13C), C17S(H17D,H17E,H17F)
;
_olex2_submission_special_instructions 'No special instructions were received'

loop_
_space_group_symop_operation_xyz
'x, y, z'
'-x, y+1/2, -z+1/2'
'-x, -y, -z'
'x, -y-1/2, z-1/2'

loop_
_atom_site_label
_atom_site_type_symbol
_atom_site_fract_x
_atom_site_fract_y
_atom_site_fract_z
_atom_site_U_iso_or_equiv
_atom_site_adp_type
_atom_site_occupancy
_atom_site_site_symmetry_order
_atom_site_calc_flag
_atom_site_refinement_flags_posn
_atom_site_refinement_flags_adp
_atom_site_refinement_flags_occupancy
_atom_site_disorder_assembly
_atom_site_disorder_group
Cu1 Cu 0.35817(2) 0.75509(2) 0.38986(2) 0.03748(12) Uani 1 1 d . . . . .
O1 O 0.49452(14) 0.65105(11) 0.26014(7) 0.0492(4) Uani 1 1 d . . . . .
O2 O 0.30219(13) 1.00583(10) 0.40001(8) 0.0490(4) Uani 1 1 d . . . . .
N1 N 0.41089(14) 0.66727(12) 0.34297(8) 0.0393(4) Uani 1 1 d . . . . .
N2 N 0.40515(13) 0.82779(11) 0.33455(8) 0.0368(4) Uani 1 1 d . . . . .
N3 N 0.30846(14) 0.85989(11) 0.42042(8) 0.0393(4) Uani 1 1 d . . . . .
N4 N 0.2937(2) 0.63973(15) 0.48592(11) 0.0619(6) Uani 1 1 d . . . . .
C1 C 0.31603(19) 0.68248(15) 0.44845(11) 0.0458(5) Uani 1 1 d . . . . .
C2 C 0.45580(17) 0.69558(14) 0.29584(9) 0.0392(5) Uani 1 1 d . . . . .
C3 C 0.45238(17) 0.79270(15) 0.29183(9) 0.0400(5) Uani 1 1 d . . . . .
C4 C 0.4911(2) 0.84534(16) 0.25101(11) 0.0469(5) Uani 1 1 d . . . . .
H4 H 0.524380 0.821394 0.219875 0.056 Uiso 1 1 calc R U . . .
C5 C 0.4805(2) 0.93442(16) 0.25639(11) 0.0501(6) Uani 1 1 d . . . . .
H5 H 0.507678 0.971891 0.229033 0.060 Uiso 1 1 calc R U . . .
C6 C 0.43062(19) 0.96879(15) 0.30142(10) 0.0453(5) Uani 1 1 d . . . . .
H6 H 0.423199 1.029527 0.305408 0.054 Uiso 1 1 calc R U . . .
C7 C 0.39181(17) 0.91228(14) 0.34047(10) 0.0402(5) Uani 1 1 d . . . . .
C8 C 0.32991(17) 0.93255(14) 0.39004(10) 0.0409(5) Uani 1 1 d . . . . .
C9 C 0.40955(18) 0.57606(14) 0.35469(10) 0.0412(5) Uani 1 1 d . . . . .
C10 C 0.31983(19) 0.52896(15) 0.33490(10) 0.0446(5) Uani 1 1 d . . . . .
C11 C 0.3196(2) 0.44052(16) 0.34751(11) 0.0500(6) Uani 1 1 d . . . . .
H11 H 0.259331 0.407108 0.334833 0.060 Uiso 1 1 calc R U . . .
C12 C 0.4064(2) 0.40121(16) 0.37832(11) 0.0518(6) Uani 1 1 d . . . . .
H12 H 0.405182 0.341022 0.386579 0.062 Uiso 1 1 calc R U . . .
C13 C 0.4947(2) 0.44840(16) 0.39714(11) 0.0501(6) Uani 1 1 d . . . . .
H13 H 0.553809 0.420217 0.417853 0.060 Uiso 1 1 calc R U . . .
C14 C 0.49831(19) 0.53731(15) 0.38615(10) 0.0441(5) Uani 1 1 d . . . . .
C15 C 0.2260(2) 0.57028(16) 0.29805(11) 0.0510(6) Uani 1 1 d . . . . .
H15 H 0.232387 0.634397 0.302881 0.061 Uiso 1 1 calc R U . . .
C16 C 0.2271(2) 0.5489(2) 0.23163(12) 0.0657(7) Uani 1 1 d . . . . .
H16A H 0.219904 0.486283 0.225654 0.099 Uiso 1 1 calc R U . . .
H16B H 0.292851 0.568158 0.219476 0.099 Uiso 1 1 calc R U . . .
H16C H 0.169404 0.578490 0.207453 0.099 Uiso 1 1 calc R U . . .
C17 C 0.1240(2) 0.5429(2) 0.31788(16) 0.0695(8) Uani 1 1 d . . . . .
H17A H 0.067023 0.575646 0.295484 0.104 Uiso 1 1 calc R U . . .
H17B H 0.126150 0.554277 0.360701 0.104 Uiso 1 1 calc R U . . .
H17C H 0.113040 0.480942 0.310258 0.104 Uiso 1 1 calc R U . . .
C18 C 0.59572(19) 0.58804(16) 0.40825(11) 0.0493(5) Uani 1 1 d . . . . .
H18 H 0.582928 0.649660 0.395999 0.059 Uiso 1 1 calc R U . . .
C19 C 0.6875(2) 0.5565(3) 0.38000(17) 0.0894(12) Uani 1 1 d . . . . .
H19A H 0.748609 0.591487 0.394456 0.134 Uiso 1 1 calc R U . . .
H19B H 0.672175 0.561721 0.336451 0.134 Uiso 1 1 calc R U . . .
H19C H 0.701344 0.495818 0.390766 0.134 Uiso 1 1 calc R U . . .
C20 C 0.6162(3) 0.5857(2) 0.47527(13) 0.0749(9) Uani 1 1 d . . . . .
H20A H 0.628507 0.525835 0.488659 0.112 Uiso 1 1 calc R U . . .
H20B H 0.555968 0.608803 0.491728 0.112 Uiso 1 1 calc R U . . .
H20C H 0.677404 0.620805 0.489163 0.112 Uiso 1 1 calc R U . . .
C21 C 0.23640(18) 0.86635(14) 0.46283(10) 0.0419(5) Uani 1 1 d . . . . .
C22 C 0.13047(19) 0.87394(17) 0.44147(12) 0.0518(6) Uani 1 1 d . . . . .
C23 C 0.0628(2) 0.8838(2) 0.48331(14) 0.0644(7) Uani 1 1 d . . . . .
H23 H -0.009267 0.890380 0.470068 0.077 Uiso 1 1 calc R U . . .
C24 C 0.0978(2) 0.8844(2) 0.54360(14) 0.0651(7) Uani 1 1 d . . . . .
H24 H 0.049949 0.891269 0.571457 0.078 Uiso 1 1 calc R U . . .
C25 C 0.2018(2) 0.87511(18) 0.56368(12) 0.0556(6) Uani 1 1 d . . . . .
H25 H 0.225092 0.875190 0.605425 0.067 Uiso 1 1 calc R U . . .
C26 C 0.27350(19) 0.86559(15) 0.52385(11) 0.0453(5) Uani 1 1 d . . . . .
C27 C 0.0897(2) 0.8678(2) 0.37543(13) 0.0597(7) Uani 1 1 d . . . . .
H27 H 0.149763 0.876756 0.352857 0.072 Uiso 1 1 calc R U . . .
C28 C 0.0090(2) 0.9361(2) 0.35455(15) 0.0746(9) Uani 1 1 d . . . . .
H28A H -0.049450 0.930991 0.377452 0.112 Uiso 1 1 calc R U . . .
H28B H -0.015759 0.927783 0.311972 0.112 Uiso 1 1 calc R U . . .
H28C H 0.040078 0.993675 0.360742 0.112 Uiso 1 1 calc R U . . .
C29 C 0.0477(3) 0.7768(3) 0.36095(16) 0.0829(10) Uani 1 1 d . . . . .
H29A H 0.101936 0.734188 0.373743 0.124 Uiso 1 1 calc R U . . .
H29B H 0.026234 0.771557 0.317788 0.124 Uiso 1 1 calc R U . . .
H29C H -0.012117 0.766262 0.382030 0.124 Uiso 1 1 calc R U . . .
C30 C 0.3883(2) 0.85899(16) 0.54631(11) 0.0492(5) Uani 1 1 d . . . . .
H30 H 0.423741 0.835597 0.513146 0.059 Uiso 1 1 calc R U . . .
C31 C 0.4316(2) 0.9484(2) 0.56190(17) 0.0746(9) Uani 1 1 d . . . . .
H31A H 0.399005 0.972210 0.594964 0.112 Uiso 1 1 calc R U . . .
H31B H 0.417058 0.986282 0.526972 0.112 Uiso 1 1 calc R U . . .
H31C H 0.506750 0.944556 0.573836 0.112 Uiso 1 1 calc R U . . .
C32 C 0.4137(3) 0.7994(2) 0.60039(14) 0.0734(8) Uani 1 1 d . . . . .
H32A H 0.489095 0.794868 0.610766 0.110 Uiso 1 1 calc R U . . .
H32B H 0.384506 0.741889 0.590672 0.110 Uiso 1 1 calc R U . . .
H32C H 0.383661 0.823229 0.634380 0.110 Uiso 1 1 calc R U . . .
O1S O 0.58746(15) 0.82009(14) 0.43895(10) 0.0689(5) Uani 1 1 d D . . . .
C1S C 0.6567(2) 0.8300(2) 0.39702(14) 0.0694(7) Uani 1 1 d D . . . .
H1SA H 0.643956 0.885953 0.376042 0.083 Uiso 0.503(8) 1 calc R U P A 1
H1SB H 0.645721 0.783128 0.366964 0.083 Uiso 0.503(8) 1 calc R U P A 1
H1SC H 0.628520 0.870947 0.365207 0.083 Uiso 0.497(8) 1 calc R U P A 2
H1SD H 0.669519 0.773750 0.378437 0.083 Uiso 0.497(8) 1 calc R U P A 2
C4S C 0.6454(3) 0.8222(2) 0.49766(15) 0.0775(8) Uani 1 1 d D . . . .
H4SA H 0.654979 0.763329 0.514790 0.093 Uiso 0.503(8) 1 calc R U P A 1
H4SB H 0.610976 0.858972 0.524933 0.093 Uiso 0.503(8) 1 calc R U P A 1
H4SC H 0.628270 0.875513 0.518452 0.093 Uiso 0.497(8) 1 calc R U P A 2
H4SD H 0.625847 0.771998 0.520953 0.093 Uiso 0.497(8) 1 calc R U P A 2
C2S C 0.7620(6) 0.8271(7) 0.4272(4) 0.0804(17) Uani 0.503(8) 1 d D . P A 1
H2SA H 0.787602 0.766769 0.430927 0.097 Uiso 0.503(8) 1 calc R U P A 1
H2SB H 0.808788 0.861310 0.405241 0.097 Uiso 0.503(8) 1 calc R U P A 1
C3S C 0.7561(6) 0.8640(7) 0.4851(4) 0.0786(14) Uani 0.503(8) 1 d D . P A 1
H3SA H 0.753577 0.927969 0.483721 0.094 Uiso 0.503(8) 1 calc R U P A 1
H3SB H 0.814392 0.845096 0.515127 0.094 Uiso 0.503(8) 1 calc R U P A 1
C2SB C 0.7584(7) 0.8659(7) 0.4328(5) 0.0804(17) Uani 0.497(8) 1 d . . P A 2
H2SC H 0.757215 0.929647 0.436228 0.097 Uiso 0.497(8) 1 calc R U P A 2
H2SD H 0.820596 0.847637 0.415258 0.097 Uiso 0.497(8) 1 calc R U P A 2
C3SB C 0.7512(6) 0.8198(7) 0.4947(4) 0.0786(14) Uani 0.497(8) 1 d . . P A 2
H3SC H 0.777084 0.759611 0.494775 0.094 Uiso 0.497(8) 1 calc R U P A 2
H3SD H 0.790711 0.851915 0.528267 0.094 Uiso 0.497(8) 1 calc R U P A 2
O2S O 0.21133(19) 0.84069(19) 0.24618(11) 0.0910(7) Uani 1 1 d D . . . .
C6S C 0.1101(3) 0.9058(2) 0.16502(17) 0.0826(9) Uani 1 1 d D . . . .
H6SA H 0.111904 0.956141 0.138129 0.099 Uiso 0.839(6) 1 calc R U P B 1
H6SB H 0.036914 0.890741 0.167674 0.099 Uiso 0.839(6) 1 calc R U P B 1
H6SC H 0.145528 0.961130 0.159147 0.099 Uiso 0.161(6) 1 calc R U P B 2
H6SD H 0.037607 0.908595 0.144915 0.099 Uiso 0.161(6) 1 calc R U P B 2
C7S C 0.1665(5) 0.8312(3) 0.14386(19) 0.1131(16) Uani 1 1 d D . . . .
H7SA H 0.228891 0.850181 0.126809 0.136 Uiso 0.839(6) 1 calc R U P B 1
H7SB H 0.121371 0.797145 0.113579 0.136 Uiso 0.839(6) 1 calc R U P B 1
H7SC H 0.118598 0.781884 0.134328 0.136 Uiso 0.161(6) 1 calc R U P B 2
H7SD H 0.196382 0.847041 0.107341 0.136 Uiso 0.161(6) 1 calc R U P B 2
C5S C 0.1675(4) 0.9238(3) 0.22472(19) 0.0831(13) Uani 0.839(6) 1 d D . P B 1
H5SA H 0.223221 0.966663 0.222010 0.100 Uiso 0.839(6) 1 calc R U P B 1
H5SB H 0.120347 0.946561 0.251860 0.100 Uiso 0.839(6) 1 calc R U P B 1
C8S C 0.1954(4) 0.7800(3) 0.2009(2) 0.0752(12) Uani 0.839(6) 1 d D . P B 1
H8SA H 0.138784 0.739965 0.207521 0.090 Uiso 0.839(6) 1 calc R U P B 1
H8SB H 0.259307 0.746018 0.198955 0.090 Uiso 0.839(6) 1 calc R U P B 1
C5SB C 0.1150(17) 0.8841(18) 0.2290(7) 0.0831(13) Uani 0.161(6) 1 d D . P B 2
H5SC H 0.111371 0.937328 0.252931 0.100 Uiso 0.161(6) 1 calc R U P B 2
H5SD H 0.056263 0.846113 0.235365 0.100 Uiso 0.161(6) 1 calc R U P B 2
C8SB C 0.2459(16) 0.8085(15) 0.1899(7) 0.0752(12) Uani 0.161(6) 1 d D . P B 2
H8SC H 0.312199 0.835988 0.183550 0.090 Uiso 0.161(6) 1 calc R U P B 2
H8SD H 0.255629 0.745042 0.191531 0.090 Uiso 0.161(6) 1 calc R U P B 2
O3S O -0.1326(2) 0.79713(16) 0.22005(12) 0.0748(7) Uani 0.475(3) 1 d D . P C 1
C12S C -0.2074(13) 0.7604(8) 0.2541(7) 0.0718(11) Uani 0.475(3) 1 d D . P C 1
H12A H -0.260068 0.804165 0.260773 0.086 Uiso 0.475(3) 1 calc R U P C 1
H12B H -0.172635 0.740448 0.293471 0.086 Uiso 0.475(3) 1 calc R U P C 1
C9S C -0.1281(10) 0.7449(6) 0.1682(5) 0.089(2) Uani 0.475(3) 1 d D . P C 1
H9SA H -0.064123 0.709456 0.172403 0.107 Uiso 0.475(3) 1 calc R U P C 1
H9SB H -0.131372 0.780712 0.131714 0.107 Uiso 0.475(3) 1 calc R U P C 1
C11S C -0.2569(6) 0.6870(5) 0.2199(4) 0.0830(16) Uani 0.475(3) 1 d D . P C 1
H11A H -0.236747 0.632056 0.240754 0.100 Uiso 0.475(3) 1 calc R U P C 1
H11B H -0.333302 0.692627 0.215765 0.100 Uiso 0.475(3) 1 calc R U P C 1
C10S C -0.2257(7) 0.6877(6) 0.1670(4) 0.0973(13) Uani 0.475(3) 1 d D . P C 1
H10A H -0.281766 0.710383 0.136928 0.117 Uiso 0.475(3) 1 calc R U P C 1
H10B H -0.209706 0.627970 0.155379 0.117 Uiso 0.475(3) 1 calc R U P C 1
O3SB O -0.1326(2) 0.79713(16) 0.22005(12) 0.0748(7) Uani 0.381(3) 1 d D . P D 2
C9SB C -0.1139(14) 0.7245(7) 0.1836(6) 0.089(2) Uani 0.381(3) 1 d D . P D 2
H9SC H -0.038473 0.713405 0.186743 0.107 Uiso 0.381(3) 1 calc R U P D 2
H9SD H -0.140471 0.736856 0.141256 0.107 Uiso 0.381(3) 1 calc R U P D 2
C12B C -0.2048(17) 0.7740(9) 0.2585(9) 0.0718(11) Uani 0.381(3) 1 d D . P D 2
H12C H -0.273157 0.801172 0.245956 0.086 Uiso 0.381(3) 1 calc R U P D 2
H12D H -0.179796 0.790517 0.300367 0.086 Uiso 0.381(3) 1 calc R U P D 2
C10B C -0.1664(10) 0.6488(6) 0.2038(6) 0.0973(13) Uani 0.381(3) 1 d D . P D 2
H10C H -0.219648 0.627676 0.171499 0.117 Uiso 0.381(3) 1 calc R U P D 2
H10D H -0.115818 0.601750 0.214806 0.117 Uiso 0.381(3) 1 calc R U P D 2
C11B C -0.2107(12) 0.6723(7) 0.2511(6) 0.0973(13) Uani 0.381(3) 1 d D . P D 2
H11C H -0.174521 0.644234 0.287459 0.117 Uiso 0.381(3) 1 calc R U P D 2
H11D H -0.284032 0.653488 0.245715 0.117 Uiso 0.381(3) 1 calc R U P D 2
O3SC O -0.1324(12) 0.6567(10) 0.1837(7) 0.0748(7) Uani 0.143(2) 1 d D . P E 3
C9SC C -0.165(2) 0.6409(17) 0.2413(10) 0.100(7) Uani 0.143(2) 1 d D . P E 3
H9SE H -0.103322 0.639492 0.272627 0.120 Uiso 0.143(2) 1 calc R U P E 3
H9SF H -0.200594 0.584557 0.241287 0.120 Uiso 0.143(2) 1 calc R U P E 3
C12C C -0.201(2) 0.7180(18) 0.1526(9) 0.0973(13) Uani 0.143(2) 1 d D . P E 3
H12E H -0.244182 0.691037 0.118172 0.117 Uiso 0.143(2) 1 calc R U P E 3
H12F H -0.161707 0.766883 0.138220 0.117 Uiso 0.143(2) 1 calc R U P E 3
C10C C -0.235(2) 0.7112(19) 0.2535(9) 0.0830(16) Uani 0.143(2) 1 d D . P E 3
H10E H -0.293854 0.687711 0.271804 0.100 Uiso 0.143(2) 1 calc R U P E 3
H10F H -0.197563 0.753608 0.281390 0.100 Uiso 0.143(2) 1 calc R U P E 3
C11C C -0.2690(19) 0.7490(15) 0.2015(11) 0.0973(13) Uani 0.143(2) 1 d D . P E 3
H11E H -0.264380 0.812565 0.205949 0.117 Uiso 0.143(2) 1 calc R U P E 3
H11F H -0.342497 0.733385 0.188924 0.117 Uiso 0.143(2) 1 calc R U P E 3
O4S O -0.1018(16) 0.5112(12) 0.5163(8) 0.098(3) Uani 0.153(4) 1 d D . P F -2
C18S C -0.082(2) 0.6135(15) 0.5257(14) 0.101(3) Uani 0.153(4) 1 d D . P F -2
H18A H -0.146361 0.648195 0.516609 0.121 Uiso 0.153(4) 1 calc R U P F -2
H18B H -0.046186 0.628005 0.565990 0.121 Uiso 0.153(4) 1 calc R U P F -2
C19S C -0.011(2) 0.6197(19) 0.4764(14) 0.100(3) Uani 0.153(4) 1 d D . P F -2
H19D H -0.049418 0.609019 0.436284 0.120 Uiso 0.153(4) 1 calc R U P F -2
H19E H 0.023851 0.676853 0.476772 0.120 Uiso 0.153(4) 1 calc R U P F -2
C20S C 0.0663(17) 0.5489(19) 0.4946(13) 0.096(2) Uani 0.153(4) 1 d D . P F -2
H20D H 0.117145 0.567129 0.528981 0.116 Uiso 0.153(4) 1 calc R U P F -2
H20E H 0.104139 0.532985 0.461024 0.116 Uiso 0.153(4) 1 calc R U P F -2
C21S C 0.0022(19) 0.4743(18) 0.511(2) 0.103(3) Uani 0.153(4) 1 d D . P F -2
H21A H -0.002823 0.428681 0.480386 0.123 Uiso 0.153(4) 1 calc R U P F -2
H21B H 0.033286 0.448954 0.550022 0.123 Uiso 0.153(4) 1 calc R U P F -2
C13S C -0.0751(12) 0.6504(8) 0.5125(7) 0.096(3) Uani 0.347(4) 1 d D . P F -1
H13A H -0.134663 0.653305 0.480927 0.145 Uiso 0.347(4) 1 calc R U P F -1
H13B H -0.047843 0.708734 0.521302 0.145 Uiso 0.347(4) 1 calc R U P F -1
H13C H -0.097109 0.625466 0.548668 0.145 Uiso 0.347(4) 1 calc R U P F -1
C14S C 0.0165(12) 0.5890(7) 0.4901(6) 0.096(2) Uani 0.347(4) 1 d D . P F -1
H14A H 0.020178 0.595807 0.446891 0.116 Uiso 0.347(4) 1 calc R U P F -1
H14B H 0.085415 0.600390 0.513196 0.116 Uiso 0.347(4) 1 calc R U P F -1
C15S C -0.0288(12) 0.4946(8) 0.5056(8) 0.103(3) Uani 0.347(4) 1 d D . P F -1
H15A H -0.034367 0.489481 0.548712 0.123 Uiso 0.347(4) 1 calc R U P F -1
H15B H -0.097837 0.484197 0.482287 0.123 Uiso 0.347(4) 1 calc R U P F -1
C16S C 0.0538(10) 0.4305(7) 0.4869(5) 0.090(2) Uani 0.347(4) 1 d D . P F -1
H16D H 0.058072 0.437749 0.443776 0.108 Uiso 0.347(4) 1 calc R U P F -1
H16E H 0.122508 0.444780 0.509223 0.108 Uiso 0.347(4) 1 calc R U P F -1
C17S C 0.0289(15) 0.3392(8) 0.4986(10) 0.125(5) Uani 0.347(4) 1 d D . P F -1
H17D H 0.074663 0.318442 0.533763 0.187 Uiso 0.347(4) 1 calc R U P F -1
H17E H 0.038907 0.303825 0.463844 0.187 Uiso 0.347(4) 1 calc R U P F -1
H17F H -0.043483 0.334917 0.505850 0.187 Uiso 0.347(4) 1 calc R U P F -1

loop_
_atom_site_aniso_label
_atom_site_aniso_U_11
_atom_site_aniso_U_22
_atom_site_aniso_U_33
_atom_site_aniso_U_23
_atom_site_aniso_U_13
_atom_site_aniso_U_12
Cu1 0.0433(2) 0.03188(19) 0.0393(2) 0.00059(12) 0.01272(14) 0.00193(12)
O1 0.0655(10) 0.0402(9) 0.0462(9) -0.0023(7) 0.0231(8) 0.0001(7)
O2 0.0580(10) 0.0349(8) 0.0554(10) -0.0017(7) 0.0126(8) 0.0053(7)
N1 0.0480(10) 0.0333(9) 0.0385(9) -0.0018(7) 0.0130(8) 0.0017(8)
N2 0.0384(9) 0.0351(9) 0.0373(9) 0.0020(7) 0.0066(7) -0.0016(7)
N3 0.0421(9) 0.0331(9) 0.0441(10) -0.0026(7) 0.0105(8) 0.0024(7)
N4 0.0832(16) 0.0459(12) 0.0623(14) 0.0051(11) 0.0303(12) 0.0037(11)
C1 0.0581(14) 0.0356(11) 0.0472(12) -0.0002(10) 0.0192(11) 0.0053(10)
C2 0.0423(11) 0.0403(12) 0.0363(10) -0.0011(9) 0.0101(9) -0.0010(9)
C3 0.0424(11) 0.0397(12) 0.0388(11) -0.0006(9) 0.0083(9) -0.0018(9)
C4 0.0555(13) 0.0433(12) 0.0447(12) 0.0000(10) 0.0169(10) -0.0043(10)
C5 0.0599(15) 0.0444(13) 0.0481(13) 0.0043(10) 0.0149(11) -0.0085(11)
C6 0.0534(13) 0.0347(11) 0.0481(12) 0.0005(9) 0.0079(10) -0.0042(10)
C7 0.0427(11) 0.0358(11) 0.0418(11) 0.0005(9) 0.0045(9) -0.0003(9)
C8 0.0422(11) 0.0363(11) 0.0438(12) -0.0010(9) 0.0044(9) -0.0003(9)
C9 0.0562(13) 0.0332(11) 0.0370(11) -0.0006(8) 0.0167(9) 0.0031(9)
C10 0.0575(14) 0.0371(11) 0.0413(11) -0.0022(9) 0.0137(10) -0.0002(10)
C11 0.0675(15) 0.0394(12) 0.0451(12) -0.0045(10) 0.0145(11) -0.0048(11)
C12 0.0783(17) 0.0336(12) 0.0462(13) 0.0028(10) 0.0180(12) 0.0041(11)
C13 0.0668(15) 0.0424(13) 0.0431(12) 0.0051(10) 0.0151(11) 0.0099(11)
C14 0.0548(13) 0.0406(12) 0.0395(11) 0.0016(9) 0.0157(10) 0.0056(10)
C15 0.0560(14) 0.0419(13) 0.0546(14) -0.0013(10) 0.0060(11) -0.0050(11)
C16 0.0705(18) 0.0705(19) 0.0538(15) 0.0046(14) 0.0005(13) -0.0056(15)
C17 0.0606(17) 0.0659(18) 0.084(2) 0.0045(16) 0.0182(15) -0.0017(14)
C18 0.0536(14) 0.0449(13) 0.0505(13) 0.0057(10) 0.0108(11) 0.0046(11)
C19 0.0548(17) 0.130(3) 0.086(2) -0.035(2) 0.0187(16) -0.0050(19)
C20 0.099(2) 0.070(2) 0.0546(16) -0.0009(14) 0.0054(16) -0.0210(18)
C21 0.0457(12) 0.0354(11) 0.0473(12) -0.0032(9) 0.0159(10) 0.0025(9)
C22 0.0464(13) 0.0530(14) 0.0572(14) -0.0053(11) 0.0121(11) 0.0052(11)
C23 0.0448(14) 0.081(2) 0.0694(18) -0.0105(15) 0.0163(12) 0.0067(13)
C24 0.0581(16) 0.0763(19) 0.0663(17) -0.0107(14) 0.0280(13) 0.0033(14)
C25 0.0670(16) 0.0565(15) 0.0458(13) -0.0072(11) 0.0174(12) 0.0016(12)
C26 0.0537(13) 0.0358(11) 0.0482(12) -0.0053(9) 0.0132(10) 0.0013(10)
C27 0.0430(13) 0.0759(19) 0.0598(15) -0.0058(14) 0.0051(11) 0.0096(12)
C28 0.0637(18) 0.089(2) 0.0725(19) 0.0110(17) 0.0146(15) 0.0206(16)
C29 0.086(2) 0.087(2) 0.070(2) -0.0185(18) -0.0101(17) 0.0088(19)
C30 0.0541(13) 0.0481(13) 0.0450(12) -0.0065(10) 0.0056(10) 0.0023(11)
C31 0.0644(18) 0.0567(17) 0.099(2) -0.0122(16) -0.0034(17) -0.0049(14)
C32 0.077(2) 0.075(2) 0.0674(18) 0.0094(16) 0.0064(15) 0.0164(16)
O1S 0.0618(11) 0.0667(13) 0.0790(12) -0.0051(10) 0.0124(9) -0.0026(9)
C1S 0.0668(15) 0.0702(19) 0.0716(16) -0.0077(14) 0.0110(12) -0.0069(14)
C4S 0.0895(19) 0.0687(19) 0.0765(17) -0.0066(15) 0.0189(14) 0.0026(16)
C2S 0.0649(17) 0.090(5) 0.087(2) -0.003(3) 0.0131(15) -0.007(2)
C3S 0.0712(18) 0.081(4) 0.082(2) 0.001(3) 0.0069(16) 0.003(2)
C2SB 0.0649(17) 0.090(5) 0.087(2) -0.003(3) 0.0131(15) -0.007(2)
C3SB 0.0712(18) 0.081(4) 0.082(2) 0.001(3) 0.0069(16) 0.003(2)
O2S 0.0786(15) 0.115(2) 0.0775(15) -0.0028(15) 0.0062(12) 0.0198(14)
C6S 0.077(2) 0.076(2) 0.095(3) 0.0039(19) 0.0105(18) 0.0075(17)
C7S 0.167(5) 0.086(3) 0.084(3) -0.008(2) 0.009(3) 0.037(3)
C5S 0.096(3) 0.081(3) 0.076(2) 0.000(2) 0.026(2) 0.012(2)
C8S 0.069(3) 0.060(2) 0.092(3) 0.002(2) -0.007(2) -0.0038(19)
C5SB 0.096(3) 0.081(3) 0.076(2) 0.000(2) 0.026(2) 0.012(2)
C8SB 0.069(3) 0.060(2) 0.092(3) 0.002(2) -0.007(2) -0.0038(19)
O3S 0.0793(15) 0.0576(13) 0.0892(16) -0.0014(11) 0.0171(12) -0.0103(11)
C12S 0.069(2) 0.062(3) 0.084(2) 0.0103(19) 0.0073(19) -0.004(2)
C9S 0.103(4) 0.064(3) 0.105(4) -0.011(3) 0.031(4) -0.014(3)
C11S 0.074(3) 0.064(3) 0.111(3) -0.001(2) 0.014(2) -0.015(2)
C10S 0.109(3) 0.068(2) 0.117(3) -0.0006(19) 0.019(2) -0.0118(18)
O3SB 0.0793(15) 0.0576(13) 0.0892(16) -0.0014(11) 0.0171(12) -0.0103(11)
C9SB 0.103(4) 0.064(3) 0.105(4) -0.011(3) 0.031(4) -0.014(3)
C12B 0.069(2) 0.062(3) 0.084(2) 0.0103(19) 0.0073(19) -0.004(2)
C10B 0.109(3) 0.068(2) 0.117(3) -0.0006(19) 0.019(2) -0.0118(18)
C11B 0.109(3) 0.068(2) 0.117(3) -0.0006(19) 0.019(2) -0.0118(18)
O3SC 0.0793(15) 0.0576(13) 0.0892(16) -0.0014(11) 0.0171(12) -0.0103(11)
C9SC 0.114(13) 0.086(9) 0.107(5) 0.013(6) 0.039(7) 0.014(10)
C12C 0.109(3) 0.068(2) 0.117(3) -0.0006(19) 0.019(2) -0.0118(18)
C10C 0.074(3) 0.064(3) 0.111(3) -0.001(2) 0.014(2) -0.015(2)
C11C 0.109(3) 0.068(2) 0.117(3) -0.0006(19) 0.019(2) -0.0118(18)
O4S 0.113(6) 0.091(4) 0.085(7) 0.017(4) -0.004(4) -0.005(4)
C18S 0.117(6) 0.091(4) 0.090(7) 0.016(4) 0.001(5) -0.005(4)
C19S 0.115(6) 0.091(4) 0.089(7) 0.015(4) 0.000(5) -0.005(4)
C20S 0.114(6) 0.089(4) 0.082(5) 0.011(3) -0.004(4) -0.007(4)
C21S 0.114(6) 0.090(4) 0.100(6) 0.015(3) 0.000(4) -0.006(4)
C13S 0.113(6) 0.086(4) 0.087(8) 0.015(4) 0.001(5) -0.009(4)
C14S 0.114(6) 0.089(4) 0.082(5) 0.011(3) -0.004(4) -0.007(4)
C15S 0.114(6) 0.090(4) 0.100(6) 0.015(3) 0.000(4) -0.006(4)
C16S 0.099(6) 0.090(4) 0.071(6) 0.005(4) -0.025(4) -0.008(4)
C17S 0.132(8) 0.091(4) 0.151(14) 0.013(4) 0.014(8) -0.006(4)

loop_
_atom_type_symbol
_atom_type_description
_atom_type_scat_dispersion_real
_atom_type_scat_dispersion_imag
_atom_type_scat_source
C C 0.0181 0.0091 'International Tables Vol C Tables 4.2.6.8 and 6.1.1.4'
H H 0.0000 0.0000 'International Tables Vol C Tables 4.2.6.8 and 6.1.1.4'
Cu Cu -1.9646 0.5888 'International Tables Vol C Tables 4.2.6.8 and 6.1.1.4'
N N 0.0311 0.0180 'International Tables Vol C Tables 4.2.6.8 and 6.1.1.4'
O O 0.0492 0.0322 'International Tables Vol C Tables 4.2.6.8 and 6.1.1.4'

loop_
_exptl_crystal_face_index_h
_exptl_crystal_face_index_k
_exptl_crystal_face_index_l
_exptl_crystal_face_perp_dist
-1.00 0.00 -2.00 0.0050
-1.00 0.00 1.00 0.1020
-1.00 2.00 1.00 0.1420
0.00 1.00 0.00 0.1180
0.00 -1.00 0.00 0.1370
0.00 0.00 -1.00 0.0620
0.00 0.00 1.00 0.0960
1.00 0.00 2.00 0.0410
1.00 0.00 -1.00 0.1370
1.00 -2.00 -1.00 0.1750

loop_
_geom_angle_atom_site_label_1
_geom_angle_atom_site_label_2
_geom_angle_atom_site_label_3
_geom_angle
_geom_angle_site_symmetry_1
_geom_angle_site_symmetry_3
_geom_angle_publ_flag
N1 Cu1 N3 166.19(8) . . ?
N2 Cu1 N1 83.12(8) . . ?
N2 Cu1 N3 83.56(8) . . ?
N2 Cu1 C1 177.35(10) . . ?
C1 Cu1 N1 97.35(9) . . ?
C1 Cu1 N3 96.13(9) . . ?
C2 N1 Cu1 115.65(15) . . ?
C2 N1 C9 118.67(18) . . ?
C9 N1 Cu1 125.65(14) . . ?
C3 N2 Cu1 118.15(15) . . ?
C7 N2 Cu1 118.12(15) . . ?
C7 N2 C3 123.72(19) . . ?
C8 N3 Cu1 114.47(14) . . ?
C8 N3 C21 118.45(18) . . ?
C21 N3 Cu1 125.89(14) . . ?
N4 C1 Cu1 177.0(3) . . ?
O1 C2 N1 126.7(2) . . ?
O1 C2 C3 122.34(19) . . ?
N1 C2 C3 110.93(18) . . ?
N2 C3 C2 112.13(18) . . ?
N2 C3 C4 119.6(2) . . ?
C4 C3 C2 128.3(2) . . ?
C3 C4 H4 120.8 . . ?
C3 C4 C5 118.5(2) . . ?
C5 C4 H4 120.8 . . ?
C4 C5 H5 119.8 . . ?
C6 C5 C4 120.4(2) . . ?
C6 C5 H5 119.8 . . ?
C5 C6 H6 120.9 . . ?
C7 C6 C5 118.3(2) . . ?
C7 C6 H6 120.9 . . ?
N2 C7 C6 119.5(2) . . ?
N2 C7 C8 111.85(19) . . ?
C6 C7 C8 128.6(2) . . ?
O2 C8 N3 125.9(2) . . ?
O2 C8 C7 122.3(2) . . ?
N3 C8 C7 111.79(18) . . ?
C10 C9 N1 119.0(2) . . ?
C10 C9 C14 122.2(2) . . ?
C14 C9 N1 118.8(2) . . ?
C9 C10 C11 118.1(2) . . ?
C9 C10 C15 122.0(2) . . ?
C11 C10 C15 119.9(2) . . ?
C10 C11 H11 119.7 . . ?
C12 C11 C10 120.5(2) . . ?
C12 C11 H11 119.7 . . ?
C11 C12 H12 119.6 . . ?
C13 C12 C11 120.7(2) . . ?
C13 C12 H12 119.6 . . ?
C12 C13 H13 119.6 . . ?
C12 C13 C14 120.9(2) . . ?
C14 C13 H13 119.6 . . ?
C9 C14 C18 122.6(2) . . ?
C13 C14 C9 117.6(2) . . ?
C13 C14 C18 119.8(2) . . ?
C10 C15 H15 107.9 . . ?
C10 C15 C16 109.2(2) . . ?
C16 C15 H15 107.9 . . ?
C17 C15 C10 112.9(2) . . ?
C17 C15 H15 107.9 . . ?
C17 C15 C16 110.7(2) . . ?
C15 C16 H16A 109.5 . . ?
C15 C16 H16B 109.5 . . ?
C15 C16 H16C 109.5 . . ?
H16A C16 H16B 109.5 . . ?
H16A C16 H16C 109.5 . . ?
H16B C16 H16C 109.5 . . ?
C15 C17 H17A 109.5 . . ?
C15 C17 H17B 109.5 . . ?
C15 C17 H17C 109.5 . . ?
H17A C17 H17B 109.5 . . ?
H17A C17 H17C 109.5 . . ?
H17B C17 H17C 109.5 . . ?
C14 C18 H18 107.6 . . ?
C19 C18 C14 111.6(2) . . ?
C19 C18 H18 107.6 . . ?
C20 C18 C14 110.1(2) . . ?
C20 C18 H18 107.6 . . ?
C20 C18 C19 112.1(3) . . ?
C18 C19 H19A 109.5 . . ?
C18 C19 H19B 109.5 . . ?
C18 C19 H19C 109.5 . . ?
H19A C19 H19B 109.5 . . ?
H19A C19 H19C 109.5 . . ?
H19B C19 H19C 109.5 . . ?
C18 C20 H20A 109.5 . . ?
C18 C20 H20B 109.5 . . ?
C18 C20 H20C 109.5 . . ?
H20A C20 H20B 109.5 . . ?
H20A C20 H20C 109.5 . . ?
H20B C20 H20C 109.5 . . ?
C22 C21 N3 118.6(2) . . ?
C26 C21 N3 119.3(2) . . ?
C26 C21 C22 122.1(2) . . ?
C21 C22 C27 121.9(2) . . ?
C23 C22 C21 117.5(2) . . ?
C23 C22 C27 120.6(2) . . ?
C22 C23 H23 119.3 . . ?
C24 C23 C22 121.4(3) . . ?
C24 C23 H23 119.3 . . ?
C23 C24 H24 119.9 . . ?
C25 C24 C23 120.2(2) . . ?
C25 C24 H24 119.9 . . ?
C24 C25 H25 119.5 . . ?
C24 C25 C26 121.0(3) . . ?
C26 C25 H25 119.5 . . ?
C21 C26 C30 121.5(2) . . ?
C25 C26 C21 117.8(2) . . ?
C25 C26 C30 120.6(2) . . ?
C22 C27 H27 107.5 . . ?
C22 C27 C28 113.3(2) . . ?
C22 C27 C29 109.6(3) . . ?
C28 C27 H27 107.5 . . ?
C28 C27 C29 111.2(3) . . ?
C29 C27 H27 107.5 . . ?
C27 C28 H28A 109.5 . . ?
C27 C28 H28B 109.5 . . ?
C27 C28 H28C 109.5 . . ?
H28A C28 H28B 109.5 . . ?
H28A C28 H28C 109.5 . . ?
H28B C28 H28C 109.5 . . ?
C27 C29 H29A 109.5 . . ?
C27 C29 H29B 109.5 . . ?
C27 C29 H29C 109.5 . . ?
H29A C29 H29B 109.5 . . ?
H29A C29 H29C 109.5 . . ?
H29B C29 H29C 109.5 . . ?
C26 C30 H30 108.0 . . ?
C26 C30 C31 109.6(2) . . ?
C26 C30 C32 113.8(2) . . ?
C31 C30 H30 108.0 . . ?
C31 C30 C32 109.4(2) . . ?
C32 C30 H30 108.0 . . ?
C30 C31 H31A 109.5 . . ?
C30 C31 H31B 109.5 . . ?
C30 C31 H31C 109.5 . . ?
H31A C31 H31B 109.5 . . ?
H31A C31 H31C 109.5 . . ?
H31B C31 H31C 109.5 . . ?
C30 C32 H32A 109.5 . . ?
C30 C32 H32B 109.5 . . ?
C30 C32 H32C 109.5 . . ?
H32A C32 H32B 109.5 . . ?
H32A C32 H32C 109.5 . . ?
H32B C32 H32C 109.5 . . ?
C1S O1S C4S 108.5(2) . . ?
O1S C1S H1SA 109.8 . . ?
O1S C1S H1SB 109.8 . . ?
O1S C1S H1SC 110.6 . . ?
O1S C1S H1SD 110.6 . . ?
O1S C1S C2S 109.5(4) . . ?
O1S C1S C2SB 105.5(4) . . ?
H1SA C1S H1SB 108.2 . . ?
H1SC C1S H1SD 108.8 . . ?
C2S C1S H1SA 109.8 . . ?
C2S C1S H1SB 109.8 . . ?
C2SB C1S H1SC 110.6 . . ?
C2SB C1S H1SD 110.6 . . ?
O1S C4S H4SA 111.3 . . ?
O1S C4S H4SB 111.3 . . ?
O1S C4S H4SC 109.5 . . ?
O1S C4S H4SD 109.5 . . ?
O1S C4S C3S 102.2(4) . . ?
H4SA C4S H4SB 109.2 . . ?
H4SC C4S H4SD 108.1 . . ?
C3S C4S H4SA 111.3 . . ?
C3S C4S H4SB 111.3 . . ?
C3SB C4S O1S 110.7(4) . . ?
C3SB C4S H4SC 109.5 . . ?
C3SB C4S H4SD 109.5 . . ?
C1S C2S H2SA 110.8 . . ?
C1S C2S H2SB 110.8 . . ?
H2SA C2S H2SB 108.9 . . ?
C3S C2S C1S 104.5(6) . . ?
C3S C2S H2SA 110.8 . . ?
C3S C2S H2SB 110.8 . . ?
C4S C3S H3SA 112.0 . . ?
C4S C3S H3SB 112.0 . . ?
C2S C3S C4S 99.1(6) . . ?
C2S C3S H3SA 112.0 . . ?
C2S C3S H3SB 112.0 . . ?
H3SA C3S H3SB 109.6 . . ?
C1S C2SB H2SC 112.1 . . ?
C1S C2SB H2SD 112.1 . . ?
C1S C2SB C3SB 98.6(6) . . ?
H2SC C2SB H2SD 109.7 . . ?
C3SB C2SB H2SC 112.1 . . ?
C3SB C2SB H2SD 112.1 . . ?
C4S C3SB C2SB 102.1(6) . . ?
C4S C3SB H3SC 111.3 . . ?
C4S C3SB H3SD 111.3 . . ?
C2SB C3SB H3SC 111.3 . . ?
C2SB C3SB H3SD 111.3 . . ?
H3SC C3SB H3SD 109.2 . . ?
C8S O2S C5S 109.8(3) . . ?
C5SB O2S C8SB 106.3(10) . . ?
H6SA C6S H6SB 109.1 . . ?
H6SC C6S H6SD 109.4 . . ?
C7S C6S H6SA 111.1 . . ?
C7S C6S H6SB 111.1 . . ?
C7S C6S H6SC 111.7 . . ?
C7S C6S H6SD 111.7 . . ?
C5S C6S H6SA 111.1 . . ?
C5S C6S H6SB 111.1 . . ?
C5S C6S C7S 103.3(3) . . ?
C5SB C6S H6SC 111.7 . . ?
C5SB C6S H6SD 111.7 . . ?
C5SB C6S C7S 100.5(9) . . ?
C6S C7S H7SA 111.4 . . ?
C6S C7S H7SB 111.4 . . ?
C6S C7S H7SC 110.2 . . ?
C6S C7S H7SD 110.2 . . ?
C6S C7S C8S 102.1(3) . . ?
H7SA C7S H7SB 109.2 . . ?
H7SC C7S H7SD 108.5 . . ?
C8S C7S H7SA 111.4 . . ?
C8S C7S H7SB 111.4 . . ?
C8SB C7S C6S 107.6(8) . . ?
C8SB C7S H7SC 110.2 . . ?
C8SB C7S H7SD 110.2 . . ?
O2S C5S C6S 105.2(3) . . ?
O2S C5S H5SA 110.7 . . ?
O2S C5S H5SB 110.7 . . ?
C6S C5S H5SA 110.7 . . ?
C6S C5S H5SB 110.7 . . ?
H5SA C5S H5SB 108.8 . . ?
O2S C8S C7S 105.6(3) . . ?
O2S C8S H8SA 110.6 . . ?
O2S C8S H8SB 110.6 . . ?
C7S C8S H8SA 110.6 . . ?
C7S C8S H8SB 110.6 . . ?
H8SA C8S H8SB 108.7 . . ?
O2S C5SB C6S 107.0(11) . . ?
O2S C5SB H5SC 110.3 . . ?
O2S C5SB H5SD 110.3 . . ?
C6S C5SB H5SC 110.3 . . ?
C6S C5SB H5SD 110.3 . . ?
H5SC C5SB H5SD 108.6 . . ?
O2S C8SB H8SC 110.6 . . ?
O2S C8SB H8SD 110.6 . . ?
C7S C8SB O2S 105.7(11) . . ?
C7S C8SB H8SC 110.6 . . ?
C7S C8SB H8SD 110.6 . . ?
H8SC C8SB H8SD 108.7 . . ?
C9S O3S C12S 108.8(5) . . ?
O3S C12S H12A 110.2 . . ?
O3S C12S H12B 110.2 . . ?
O3S C12S C11S 107.7(7) . . ?
H12A C12S H12B 108.5 . . ?
C11S C12S H12A 110.2 . . ?
C11S C12S H12B 110.2 . . ?
O3S C9S H9SA 111.3 . . ?
O3S C9S H9SB 111.3 . . ?
O3S C9S C10S 102.2(7) . . ?
H9SA C9S H9SB 109.2 . . ?
C10S C9S H9SA 111.3 . . ?
C10S C9S H9SB 111.3 . . ?
C12S C11S H11A 110.2 . . ?
C12S C11S H11B 110.2 . . ?
H11A C11S H11B 108.5 . . ?
C10S C11S C12S 107.7(7) . . ?
C10S C11S H11A 110.2 . . ?
C10S C11S H11B 110.2 . . ?
C9S C10S H10A 109.6 . . ?
C9S C10S H10B 109.6 . . ?
C11S C10S C9S 110.1(7) . . ?
C11S C10S H10A 109.6 . . ?
C11S C10S H10B 109.6 . . ?
H10A C10S H10B 108.2 . . ?
C12B O3SB C9SB 109.6(6) . . ?
O3SB C9SB H9SC 109.9 . . ?
O3SB C9SB H9SD 109.9 . . ?
O3SB C9SB C10B 109.0(8) . . ?
H9SC C9SB H9SD 108.3 . . ?
C10B C9SB H9SC 109.9 . . ?
C10B C9SB H9SD 109.9 . . ?
O3SB C12B H12C 111.3 . . ?
O3SB C12B H12D 111.3 . . ?
O3SB C12B C11B 102.3(7) . . ?
H12C C12B H12D 109.2 . . ?
C11B C12B H12C 111.3 . . ?
C11B C12B H12D 111.3 . . ?
C9SB C10B H10C 110.2 . . ?
C9SB C10B H10D 110.2 . . ?
H10C C10B H10D 108.5 . . ?
C11B C10B C9SB 107.7(8) . . ?
C11B C10B H10C 110.2 . . ?
C11B C10B H10D 110.2 . . ?
C12B C11B H11C 109.7 . . ?
C12B C11B H11D 109.7 . . ?
C10B C11B C12B 109.7(8) . . ?
C10B C11B H11C 109.7 . . ?
C10B C11B H11D 109.7 . . ?
H11C C11B H11D 108.2 . . ?
C12C O3SC C9SC 108.7(9) . . ?
O3SC C9SC H9SE 110.1 . . ?
O3SC C9SC H9SF 110.1 . . ?
O3SC C9SC C10C 107.9(10) . . ?
H9SE C9SC H9SF 108.4 . . ?
C10C C9SC H9SE 110.1 . . ?
C10C C9SC H9SF 110.1 . . ?
O3SC C12C H12E 111.1 . . ?
O3SC C12C H12F 111.1 . . ?
O3SC C12C C11C 103.3(9) . . ?
H12E C12C H12F 109.1 . . ?
C11C C12C H12E 111.1 . . ?
C11C C12C H12F 111.1 . . ?
C9SC C10C H10E 110.2 . . ?
C9SC C10C H10F 110.2 . . ?
H10E C10C H10F 108.5 . . ?
C11C C10C C9SC 107.5(11) . . ?
C11C C10C H10E 110.2 . . ?
C11C C10C H10F 110.2 . . ?
C12C C11C H11E 109.8 . . ?
C12C C11C H11F 109.8 . . ?
C10C C11C C12C 109.3(10) . . ?
C10C C11C H11E 109.8 . . ?
C10C C11C H11F 109.8 . . ?
H11E C11C H11F 108.3 . . ?
C21S O4S C18S 105.0(19) . . ?
O4S C18S H18A 113.0 . . ?
O4S C18S H18B 113.0 . . ?
H18A C18S H18B 110.4 . . ?
C19S C18S O4S 93.7(18) . . ?
C19S C18S H18A 113.0 . . ?
C19S C18S H18B 113.0 . . ?
C18S C19S H19D 111.4 . . ?
C18S C19S H19E 111.4 . . ?
H19D C19S H19E 109.3 . . ?
C20S C19S C18S 101.7(14) . . ?
C20S C19S H19D 111.4 . . ?
C20S C19S H19E 111.4 . . ?
C19S C20S H20D 110.8 . . ?
C19S C20S H20E 110.8 . . ?
C19S C20S C21S 104.9(15) . . ?
H20D C20S H20E 108.8 . . ?
C21S C20S H20D 110.8 . . ?
C21S C20S H20E 110.8 . . ?
O4S C21S C20S 105.4(17) . . ?
O4S C21S H21A 110.7 . . ?
O4S C21S H21B 110.7 . . ?
C20S C21S H21A 110.7 . . ?
C20S C21S H21B 110.7 . . ?
H21A C21S H21B 108.8 . . ?
H13A C13S H13B 109.5 . . ?
H13A C13S H13C 109.5 . . ?
H13B C13S H13C 109.5 . . ?
C14S C13S H13A 109.5 . . ?
C14S C13S H13B 109.5 . . ?
C14S C13S H13C 109.5 . . ?
C13S C14S H14A 112.0 . . ?
C13S C14S H14B 112.0 . . ?
H14A C14S H14B 109.7 . . ?
C15S C14S C13S 98.7(9) . . ?
C15S C14S H14A 112.0 . . ?
C15S C14S H14B 112.0 . . ?
C14S C15S H15A 111.1 . . ?
C14S C15S H15B 111.1 . . ?
H15A C15S H15B 109.1 . . ?
C16S C15S C14S 103.2(9) . . ?
C16S C15S H15A 111.1 . . ?
C16S C15S H15B 111.1 . . ?
C15S C16S H16D 109.1 . . ?
C15S C16S H16E 109.1 . . ?
H16D C16S H16E 107.8 . . ?
C17S C16S C15S 112.5(12) . . ?
C17S C16S H16D 109.1 . . ?
C17S C16S H16E 109.1 . . ?
C16S C17S H17D 109.5 . . ?
C16S C17S H17E 109.5 . . ?
C16S C17S H17F 109.5 . . ?
H17D C17S H17E 109.5 . . ?
H17D C17S H17F 109.5 . . ?
H17E C17S H17F 109.5 . . ?

loop_
_geom_bond_atom_site_label_1
_geom_bond_atom_site_label_2
_geom_bond_distance
_geom_bond_site_symmetry_2
_geom_bond_publ_flag
Cu1 N1 1.9073(18) . ?
Cu1 N2 1.8464(17) . ?
Cu1 N3 1.9094(18) . ?
Cu1 C1 1.875(2) . ?
O1 C2 1.221(3) . ?
O2 C8 1.220(3) . ?
N1 C2 1.356(3) . ?
N1 C9 1.436(3) . ?
N2 C3 1.329(3) . ?
N2 C7 1.328(3) . ?
N3 C8 1.365(3) . ?
N3 C21 1.433(3) . ?
N4 C1 1.142(3) . ?
C2 C3 1.505(3) . ?
C3 C4 1.377(3) . ?
C4 H4 0.9500 . ?
C4 C5 1.392(4) . ?
C5 H5 0.9500 . ?
C5 C6 1.386(3) . ?
C6 H6 0.9500 . ?
C6 C7 1.386(3) . ?
C7 C8 1.500(3) . ?
C9 C10 1.397(3) . ?
C9 C14 1.405(3) . ?
C10 C11 1.397(3) . ?
C10 C15 1.521(3) . ?
C11 H11 0.9500 . ?
C11 C12 1.384(4) . ?
C12 H12 0.9500 . ?
C12 C13 1.378(4) . ?
C13 H13 0.9500 . ?
C13 C14 1.399(3) . ?
C14 C18 1.516(4) . ?
C15 H15 1.0000 . ?
C15 C16 1.539(4) . ?
C15 C17 1.518(4) . ?
C16 H16A 0.9800 . ?
C16 H16B 0.9800 . ?
C16 H16C 0.9800 . ?
C17 H17A 0.9800 . ?
C17 H17B 0.9800 . ?
C17 H17C 0.9800 . ?
C18 H18 1.0000 . ?
C18 C19 1.511(4) . ?
C18 C20 1.501(4) . ?
C19 H19A 0.9800 . ?
C19 H19B 0.9800 . ?
C19 H19C 0.9800 . ?
C20 H20A 0.9800 . ?
C20 H20B 0.9800 . ?
C20 H20C 0.9800 . ?
C21 C22 1.402(3) . ?
C21 C26 1.397(3) . ?
C22 C23 1.386(4) . ?
C22 C27 1.516(4) . ?
C23 H23 0.9500 . ?
C23 C24 1.376(4) . ?
C24 H24 0.9500 . ?
C24 C25 1.375(4) . ?
C25 H25 0.9500 . ?
C25 C26 1.390(3) . ?
C26 C30 1.514(3) . ?
C27 H27 1.0000 . ?
C27 C28 1.519(4) . ?
C27 C29 1.529(5) . ?
C28 H28A 0.9800 . ?
C28 H28B 0.9800 . ?
C28 H28C 0.9800 . ?
C29 H29A 0.9800 . ?
C29 H29B 0.9800 . ?
C29 H29C 0.9800 . ?
C30 H30 1.0000 . ?
C30 C31 1.517(4) . ?
C30 C32 1.530(4) . ?
C31 H31A 0.9800 . ?
C31 H31B 0.9800 . ?
C31 H31C 0.9800 . ?
C32 H32A 0.9800 . ?
C32 H32B 0.9800 . ?
C32 H32C 0.9800 . ?
O1S C1S 1.402(4) . ?
O1S C4S 1.433(4) . ?
C1S H1SA 0.9900 . ?
C1S H1SB 0.9900 . ?
C1S H1SC 0.9900 . ?
C1S H1SD 0.9900 . ?
C1S C2S 1.446(9) . ?
C1S C2SB 1.555(10) . ?
C4S H4SA 0.9900 . ?
C4S H4SB 0.9900 . ?
C4S H4SC 0.9900 . ?
C4S H4SD 0.9900 . ?
C4S C3S 1.640(9) . ?
C4S C3SB 1.389(9) . ?
C2S H2SA 0.9900 . ?
C2S H2SB 0.9900 . ?
C2S C3S 1.439(11) . ?
C3S H3SA 0.9900 . ?
C3S H3SB 0.9900 . ?
C2SB H2SC 0.9900 . ?
C2SB H2SD 0.9900 . ?
C2SB C3SB 1.583(14) . ?
C3SB H3SC 0.9900 . ?
C3SB H3SD 0.9900 . ?
O2S C5S 1.462(5) . ?
O2S C8S 1.383(5) . ?
O2S C5SB 1.429(16) . ?
O2S C8SB 1.491(16) . ?
C6S H6SA 0.9900 . ?
C6S H6SB 0.9900 . ?
C6S H6SC 0.9900 . ?
C6S H6SD 0.9900 . ?
C6S C7S 1.481(5) . ?
C6S C5S 1.476(6) . ?
C6S C5SB 1.476(16) . ?
C7S H7SA 0.9900 . ?
C7S H7SB 0.9900 . ?
C7S H7SC 0.9900 . ?
C7S H7SD 0.9900 . ?
C7S C8S 1.515(6) . ?
C7S C8SB 1.407(15) . ?
C5S H5SA 0.9900 . ?
C5S H5SB 0.9900 . ?
C8S H8SA 0.9900 . ?
C8S H8SB 0.9900 . ?
C5SB H5SC 0.9900 . ?
C5SB H5SD 0.9900 . ?
C8SB H8SC 0.9900 . ?
C8SB H8SD 0.9900 . ?
O3S C12S 1.438(10) . ?
O3S C9S 1.430(10) . ?
C12S H12A 0.9900 . ?
C12S H12B 0.9900 . ?
C12S C11S 1.470(11) . ?
C9S H9SA 0.9900 . ?
C9S H9SB 0.9900 . ?
C9S C10S 1.546(12) . ?
C11S H11A 0.9900 . ?
C11S H11B 0.9900 . ?
C11S C10S 1.314(10) . ?
C10S H10A 0.9900 . ?
C10S H10B 0.9900 . ?
O3SB C9SB 1.433(11) . ?
O3SB C12B 1.411(12) . ?
C9SB H9SC 0.9900 . ?
C9SB H9SD 0.9900 . ?
C9SB C10B 1.460(12) . ?
C12B H12C 0.9900 . ?
C12B H12D 0.9900 . ?
C12B C11B 1.582(14) . ?
C10B H10C 0.9900 . ?
C10B H10D 0.9900 . ?
C10B C11B 1.332(12) . ?
C11B H11C 0.9900 . ?
C11B H11D 0.9900 . ?
O3SC C9SC 1.442(15) . ?
O3SC C12C 1.417(15) . ?
C9SC H9SE 0.9900 . ?
C9SC H9SF 0.9900 . ?
C9SC C10C 1.470(15) . ?
C12C H12E 0.9900 . ?
C12C H12F 0.9900 . ?
C12C C11C 1.584(16) . ?
C10C H10E 0.9900 . ?
C10C H10F 0.9900 . ?
C10C C11C 1.332(16) . ?
C11C H11E 0.9900 . ?
C11C H11F 0.9900 . ?
O4S C18S 1.612(19) . ?
O4S C21S 1.488(19) . ?
C18S H18A 0.9900 . ?
C18S H18B 0.9900 . ?
C18S C19S 1.551(19) . ?
C19S H19D 0.9900 . ?
C19S H19E 0.9900 . ?
C19S C20S 1.502(18) . ?
C20S H20D 0.9900 . ?
C20S H20E 0.9900 . ?
C20S C21S 1.503(18) . ?
C21S H21A 0.9900 . ?
C21S H21B 0.9900 . ?
C13S H13A 0.9800 . ?
C13S H13B 0.9800 . ?
C13S H13C 0.9800 . ?
C13S C14S 1.657(15) . ?
C14S H14A 0.9900 . ?
C14S H14B 0.9900 . ?
C14S C15S 1.630(14) . ?
C15S H15A 0.9900 . ?
C15S H15B 0.9900 . ?
C15S C16S 1.563(14) . ?
C16S H16D 0.9900 . ?
C16S H16E 0.9900 . ?
C16S C17S 1.480(14) . ?
C17S H17D 0.9800 . ?
C17S H17E 0.9800 . ?
C17S H17F 0.9800 . ?

loop_
_geom_torsion_atom_site_label_1
_geom_torsion_atom_site_label_2
_geom_torsion_atom_site_label_3
_geom_torsion_atom_site_label_4
_geom_torsion
_geom_torsion_site_symmetry_1
_geom_torsion_site_symmetry_2
_geom_torsion_site_symmetry_3
_geom_torsion_site_symmetry_4
_geom_torsion_publ_flag
Cu1 N1 C2 O1 179.92(19) . . . . ?
Cu1 N1 C2 C3 -0.3(2) . . . . ?
Cu1 N1 C9 C10 83.4(2) . . . . ?
Cu1 N1 C9 C14 -96.1(2) . . . . ?
Cu1 N2 C3 C2 1.8(2) . . . . ?
Cu1 N2 C3 C4 -178.00(17) . . . . ?
Cu1 N2 C7 C6 176.92(16) . . . . ?
Cu1 N2 C7 C8 -5.3(2) . . . . ?
Cu1 N3 C8 O2 176.83(19) . . . . ?
Cu1 N3 C8 C7 -2.1(2) . . . . ?
Cu1 N3 C21 C22 -92.6(2) . . . . ?
Cu1 N3 C21 C26 87.9(2) . . . . ?
O1 C2 C3 N2 178.9(2) . . . . ?
O1 C2 C3 C4 -1.3(4) . . . . ?
N1 Cu1 N2 C3 -1.60(16) . . . . ?
N1 Cu1 N2 C7 179.82(17) . . . . ?
N1 C2 C3 N2 -0.9(3) . . . . ?
N1 C2 C3 C4 178.9(2) . . . . ?
N1 C9 C10 C11 -179.1(2) . . . . ?
N1 C9 C10 C15 3.8(3) . . . . ?
N1 C9 C14 C13 179.75(19) . . . . ?
N1 C9 C14 C18 0.0(3) . . . . ?
N2 C3 C4 C5 0.8(4) . . . . ?
N2 C7 C8 O2 -174.3(2) . . . . ?
N2 C7 C8 N3 4.6(3) . . . . ?
N3 Cu1 N2 C3 -177.98(17) . . . . ?
N3 Cu1 N2 C7 3.44(16) . . . . ?
N3 C21 C22 C23 -177.3(2) . . . . ?
N3 C21 C22 C27 5.3(4) . . . . ?
N3 C21 C26 C25 177.7(2) . . . . ?
N3 C21 C26 C30 0.6(3) . . . . ?
C2 N1 C9 C10 -98.7(2) . . . . ?
C2 N1 C9 C14 81.8(3) . . . . ?
C2 C3 C4 C5 -179.0(2) . . . . ?
C3 N2 C7 C6 -1.6(3) . . . . ?
C3 N2 C7 C8 176.20(19) . . . . ?
C3 C4 C5 C6 -0.9(4) . . . . ?
C4 C5 C6 C7 -0.1(4) . . . . ?
C5 C6 C7 N2 1.3(3) . . . . ?
C5 C6 C7 C8 -176.0(2) . . . . ?
C6 C7 C8 O2 3.2(4) . . . . ?
C6 C7 C8 N3 -177.8(2) . . . . ?
C7 N2 C3 C2 -179.70(19) . . . . ?
C7 N2 C3 C4 0.5(3) . . . . ?
C8 N3 C21 C22 74.2(3) . . . . ?
C8 N3 C21 C26 -105.3(2) . . . . ?
C9 N1 C2 O1 1.8(3) . . . . ?
C9 N1 C2 C3 -178.37(19) . . . . ?
C9 C10 C11 C12 -0.5(3) . . . . ?
C9 C10 C15 C16 99.4(3) . . . . ?
C9 C10 C15 C17 -137.0(2) . . . . ?
C9 C14 C18 C19 -118.1(3) . . . . ?
C9 C14 C18 C20 116.7(3) . . . . ?
C10 C9 C14 C13 0.3(3) . . . . ?
C10 C9 C14 C18 -179.5(2) . . . . ?
C10 C11 C12 C13 0.0(4) . . . . ?
C11 C10 C15 C16 -77.6(3) . . . . ?
C11 C10 C15 C17 46.0(3) . . . . ?
C11 C12 C13 C14 0.7(4) . . . . ?
C12 C13 C14 C9 -0.8(3) . . . . ?
C12 C13 C14 C18 179.0(2) . . . . ?
C13 C14 C18 C19 62.1(3) . . . . ?
C13 C14 C18 C20 -63.1(3) . . . . ?
C14 C9 C10 C11 0.4(3) . . . . ?
C14 C9 C10 C15 -176.7(2) . . . . ?
C15 C10 C11 C12 176.6(2) . . . . ?
C21 N3 C8 O2 8.6(3) . . . . ?
C21 N3 C8 C7 -170.32(19) . . . . ?
C21 C22 C23 C24 -1.3(5) . . . . ?
C21 C22 C27 C28 -136.1(3) . . . . ?
C21 C22 C27 C29 99.0(3) . . . . ?
C21 C26 C30 C31 98.1(3) . . . . ?
C21 C26 C30 C32 -139.1(3) . . . . ?
C22 C21 C26 C25 -1.8(4) . . . . ?
C22 C21 C26 C30 -178.9(2) . . . . ?
C22 C23 C24 C25 0.0(5) . . . . ?
C23 C22 C27 C28 46.6(4) . . . . ?
C23 C22 C27 C29 -78.3(3) . . . . ?
C23 C24 C25 C26 0.4(5) . . . . ?
C24 C25 C26 C21 0.4(4) . . . . ?
C24 C25 C26 C30 177.5(3) . . . . ?
C25 C26 C30 C31 -78.9(3) . . . . ?
C25 C26 C30 C32 43.8(3) . . . . ?
C26 C21 C22 C23 2.2(4) . . . . ?
C26 C21 C22 C27 -175.2(2) . . . . ?
C27 C22 C23 C24 176.1(3) . . . . ?
O1S C1S C2S C3S -32.0(10) . . . . ?
O1S C1S C2SB C3SB 32.1(8) . . . . ?
O1S C4S C3S C2S -34.4(8) . . . . ?
O1S C4S C3SB C2SB 29.7(9) . . . . ?
C1S O1S C4S C3S 16.5(5) . . . . ?
C1S O1S C4S C3SB -9.1(6) . . . . ?
C1S C2S C3S C4S 38.8(10) . . . . ?
C1S C2SB C3SB C4S -36.6(9) . . . . ?
C4S O1S C1S C2S 7.6(6) . . . . ?
C4S O1S C1S C2SB -16.5(5) . . . . ?
C6S C7S C8S O2S -32.7(5) . . . . ?
C6S C7S C8SB O2S 24.1(18) . . . . ?
C7S C6S C5S O2S -28.4(5) . . . . ?
C7S C6S C5SB O2S 33(2) . . . . ?
C5S O2S C8S C7S 15.5(5) . . . . ?
C5S C6S C7S C8S 36.8(5) . . . . ?
C8S O2S C5S C6S 8.0(5) . . . . ?
C5SB O2S C8SB C7S -3(2) . . . . ?
C5SB C6S C7S C8SB -35.4(18) . . . . ?
C8SB O2S C5SB C6S -20(2) . . . . ?
O3S C12S C11S C10S -8.2(16) . . . . ?
O3S C9S C10S C11S -19.4(12) . . . . ?
C12S O3S C9S C10S 13.5(13) . . . . ?
C12S C11S C10S C9S 17.0(14) . . . . ?
C9S O3S C12S C11S -4.6(16) . . . . ?
O3SB C9SB C10B C11B -2.5(19) . . . . ?
O3SB C12B C11B C10B -13(2) . . . . ?
C9SB O3SB C12B C11B 11.5(19) . . . . ?
C9SB C10B C11B C12B 10(2) . . . . ?
C12B O3SB C9SB C10B -6.7(19) . . . . ?
O3SC C9SC C10C C11C 19(4) . . . . ?
O3SC C12C C11C C10C 3(4) . . . . ?
C9SC O3SC C12C C11C 8(3) . . . . ?
C9SC C10C C11C C12C -13(4) . . . . ?
C12C O3SC C9SC C10C -16(3) . . . . ?
O4S C18S C19S C20S -52(2) . . . . ?
C18S O4S C21S C20S -21(3) . . . . ?
C18S C19S C20S C21S 43(3) . . . . ?
C19S C20S C21S O4S -13(3) . . . . ?
C21S O4S C18S C19S 44(3) . . . . ?
C13S C14S C15S C16S -179.1(11) . . . . ?
C14S C15S C16S C17S 178.7(13) . . . . ?
